data_4340994
loop_
_publ_author_name
'Kulmaczewski, Rafal'
'Shepherd, Helena J.'
'Cespedes, Oscar'
'Halcrow, Malcolm A.'

_publ_section_title
;
 A homologous series of [Fe(H&#x2082;Bpz&#x2082;)&#x2082;(L)]
 spin-crossover complexes with annelated bipyridyl co-ligands.
;
_journal_issue 18
_journal_name_full 'Inorganic chemistry'
_journal_page_first 9809
_journal_page_last 9817
_journal_paper_doi 10.1021/ic501402q
_journal_volume 53
_journal_year 2014
_chemical_formula_moiety 'C34 H28 B2 Fe N12, 1.5[C7 H8], 0.5[C6 H14]'
_chemical_formula_sum 'C47.5 H47 B2 Fe N12'
_chemical_formula_weight 863.44
_chemical_name_systematic
;
Bis[di(pyrazol-1-yl)dihydridoborate][dipyrido[3,2-a:2'3'-c]benzo[i]phenazine]-
iron(II) sesqui-toluene hemi-n-hexane solvate
;
_space_group_IT_number 2
_symmetry_cell_setting triclinic
_symmetry_space_group_name_Hall '-P 1'
_symmetry_space_group_name_H-M 'P -1'
_atom_sites_solution_hydrogens geom
_atom_sites_solution_primary direct
_atom_sites_solution_secondary difmap
_audit_creation_method SHELXL-97
_cell_angle_alpha 70.889(5)
_cell_angle_beta 72.320(5)
_cell_angle_gamma 86.064(4)
_cell_formula_units_Z 2
_cell_length_a 12.3815(7)
_cell_length_b 12.9241(6)
_cell_length_c 15.3637(9)
_cell_measurement_reflns_used 6351
_cell_measurement_temperature 140(2)
_cell_measurement_theta_max 28.14
_cell_measurement_theta_min 3.69
_cell_volume 2212.0(2)
_computing_cell_refinement 'CrysAlisPro, Agilent Technologies'
_computing_data_collection 'CrysAlisPro, Agilent Technologies'
_computing_data_reduction 'CrysAlisPro, Agilent Technologies'
_computing_molecular_graphics 'XSEED (Barbour, 2001)'
_computing_publication_material 'local program'
_computing_structure_refinement 'SHELXL-97 (Sheldrick, 1997)'
_computing_structure_solution 'SHELXS-97 (Sheldrick, 1990)'
_diffrn_ambient_temperature 140(2)
_diffrn_detector_area_resol_mean 5.3095
_diffrn_measured_fraction_theta_full 0.829
_diffrn_measured_fraction_theta_max 0.829
_diffrn_measurement_device_type 'SuperNova, Dual, Cu at zero, Atlas'
_diffrn_measurement_method '\w scans'
_diffrn_radiation_monochromator mirror
_diffrn_radiation_source 'SuperNova (Mo) X-ray Source'
_diffrn_radiation_type MoK\a
_diffrn_radiation_wavelength 0.71073
_diffrn_reflns_av_R_equivalents 0.0469
_diffrn_reflns_av_sigmaI/netI 0.0761
_diffrn_reflns_limit_h_max 17
_diffrn_reflns_limit_h_min -17
_diffrn_reflns_limit_k_max 18
_diffrn_reflns_limit_k_min -17
_diffrn_reflns_limit_l_max 19
_diffrn_reflns_limit_l_min -20
_diffrn_reflns_number 23438
_diffrn_reflns_theta_full 29.82
_diffrn_reflns_theta_max 29.82
_diffrn_reflns_theta_min 3.18
_diffrn_standards_decay_% 0
_diffrn_standards_interval_count 0
_diffrn_standards_interval_time 0
_diffrn_standards_number 0
_exptl_absorpt_coefficient_mu 0.390
_exptl_absorpt_correction_T_max 1.000
_exptl_absorpt_correction_T_min 0.846
_exptl_absorpt_correction_type multi-scan
_exptl_absorpt_process_details
; 
CrysAlisPro, Agilent Technologies,
Version 1.171.36.24 (release 03-12-2012 CrysAlis171 .NET)
Empirical absorption correction using spherical harmonics,
 implemented in SCALE3 ABSPACK scaling algorithm.
;
_exptl_crystal_colour brown
_exptl_crystal_density_diffrn 1.296
_exptl_crystal_density_method 'not measured'
_exptl_crystal_description 'rectangular prism'
_exptl_crystal_F_000 904
_exptl_crystal_size_max 0.26
_exptl_crystal_size_mid 0.19
_exptl_crystal_size_min 0.11
_refine_diff_density_max 0.919
_refine_diff_density_min -0.521
_refine_diff_density_rms 0.077
_refine_ls_extinction_method none
_refine_ls_goodness_of_fit_ref 1.031
_refine_ls_hydrogen_treatment constr
_refine_ls_matrix_type full
_refine_ls_number_parameters 540
_refine_ls_number_reflns 10521
_refine_ls_number_restraints 12
_refine_ls_restrained_S_all 1.038
_refine_ls_R_factor_all 0.0966
_refine_ls_R_factor_gt 0.0675
_refine_ls_shift/su_max 0.000
_refine_ls_shift/su_mean 0.000
_refine_ls_structure_factor_coef Fsqd
_refine_ls_weighting_details 'calc w=1/[\s^2^(Fo^2^)+(0.0684P)^2^+2.5961P] where P=(Fo^2^+2Fc^2^)/3'
_refine_ls_weighting_scheme calc
_refine_ls_wR_factor_gt 0.1575
_refine_ls_wR_factor_ref 0.1782
_reflns_number_gt 7688
_reflns_number_total 10521
_reflns_threshold_expression >2sigma(I)
_cod_data_source_file ic501402q_si_006.cif
_cod_data_source_block rk37140
_cod_depositor_comments
;
The following automatic conversions were performed:

'_symmetry_cell_setting' value 'Triclinic' changed to 'triclinic'
according to
/home/saulius/struct/COD-crude-data--automatic-downloads/rss-feeds/ACS/lib/dictionaries/cif_core.dic
dictionary named 'cif_core.dic' version 2.4.2 from 2011-04-26.

Automatic conversion script
Id: cif_fix_values 2281 2013-09-26 08:29:07Z andrius 

 Adding full bibliography for 4340990--4341018.cif.
;
_cod_original_formula_sum 'C47.50 H47 B2 Fe N12'
_cod_database_code 4340994

loop_
_symmetry_equiv_pos_as_xyz
'x, y, z'
'-x, -y, -z'

loop_
_atom_site_label
_atom_site_type_symbol
_atom_site_fract_x
_atom_site_fract_y
_atom_site_fract_z
_atom_site_U_iso_or_equiv
_atom_site_adp_type
_atom_site_occupancy
_atom_site_symmetry_multiplicity
_atom_site_calc_flag
_atom_site_refinement_flags
_atom_site_disorder_assembly
_atom_site_disorder_group
Fe1 Fe 0.48539(3) 0.47083(3) 0.25517(3) 0.02214(13) Uani 1 1 d . . .
B2 B 0.7611(3) 0.4124(3) 0.1636(3) 0.0340(8) Uani 1 1 d . . .
H2A H 0.8450 0.4141 0.1415 0.041 Uiso 1 1 calc R . .
H2B H 0.7328 0.3482 0.1542 0.041 Uiso 1 1 calc R . .
N3 N 0.7165(2) 0.5190(2) 0.10549(18) 0.0296(6) Uani 1 1 d . . .
N4 N 0.6044(2) 0.5441(2) 0.12939(17) 0.0254(5) Uani 1 1 d . . .
C5 C 0.5967(3) 0.6407(2) 0.0642(2) 0.0299(7) Uani 1 1 d . . .
H5 H 0.5283 0.6786 0.0633 0.036 Uiso 1 1 calc R . .
C6 C 0.7023(3) 0.6780(3) -0.0022(2) 0.0370(8) Uani 1 1 d . . .
H6 H 0.7200 0.7435 -0.0557 0.044 Uiso 1 1 calc R . .
C7 C 0.7753(3) 0.5986(3) 0.0271(2) 0.0372(8) Uani 1 1 d . . .
H7 H 0.8546 0.5999 -0.0033 0.045 Uiso 1 1 calc R . .
N8 N 0.7176(2) 0.4042(2) 0.27173(19) 0.0300(6) Uani 1 1 d . . .
N9 N 0.6058(2) 0.4092(2) 0.31942(18) 0.0267(5) Uani 1 1 d . . .
C10 C 0.6000(3) 0.3872(2) 0.4128(2) 0.0308(7) Uani 1 1 d . . .
H10 H 0.5321 0.3850 0.4633 0.037 Uiso 1 1 calc R . .
C11 C 0.7071(3) 0.3681(3) 0.4248(2) 0.0365(8) Uani 1 1 d . . .
H11 H 0.7265 0.3507 0.4831 0.044 Uiso 1 1 calc R . .
C12 C 0.7786(3) 0.3799(3) 0.3344(3) 0.0359(7) Uani 1 1 d . . .
H12 H 0.8584 0.3722 0.3185 0.043 Uiso 1 1 calc R . .
B13 B 0.2920(3) 0.6654(3) 0.2895(3) 0.0288(7) Uani 1 1 d . . .
H13A H 0.2456 0.6115 0.3496 0.035 Uiso 1 1 calc R . .
H13B H 0.2529 0.7359 0.2798 0.035 Uiso 1 1 calc R . .
N14 N 0.4111(2) 0.68069(19) 0.29783(18) 0.0257(5) Uani 1 1 d . . .
N15 N 0.4939(2) 0.60608(19) 0.28886(18) 0.0257(5) Uani 1 1 d . . .
C16 C 0.5836(3) 0.6465(3) 0.3001(2) 0.0320(7) Uani 1 1 d . . .
H16 H 0.6544 0.6122 0.2965 0.038 Uiso 1 1 calc R . .
C17 C 0.5591(3) 0.7453(3) 0.3178(3) 0.0367(8) Uani 1 1 d . . .
H17 H 0.6078 0.7900 0.3290 0.044 Uiso 1 1 calc R . .
C18 C 0.4492(3) 0.7645(2) 0.3157(2) 0.0311(7) Uani 1 1 d . . .
H18 H 0.4072 0.8263 0.3252 0.037 Uiso 1 1 calc R . .
N19 N 0.3057(2) 0.6245(2) 0.20303(18) 0.0261(5) Uani 1 1 d . . .
N20 N 0.36833(19) 0.53728(19) 0.18882(17) 0.0230(5) Uani 1 1 d . . .
C21 C 0.3499(2) 0.5209(3) 0.1123(2) 0.0273(6) Uani 1 1 d . . .
H21 H 0.3834 0.4653 0.0858 0.033 Uiso 1 1 calc R . .
C22 C 0.2751(2) 0.5965(3) 0.0776(2) 0.0307(7) Uani 1 1 d . . .
H22 H 0.2477 0.6027 0.0248 0.037 Uiso 1 1 calc R . .
C23 C 0.2498(3) 0.6601(3) 0.1367(2) 0.0318(7) Uani 1 1 d . . .
H23 H 0.2005 0.7199 0.1315 0.038 Uiso 1 1 calc R . .
N24 N 0.4675(2) 0.33263(19) 0.22952(17) 0.0237(5) Uani 1 1 d . . .
C25 C 0.3893(2) 0.2599(2) 0.3025(2) 0.0226(6) Uani 1 1 d . . .
C26 C 0.3605(2) 0.1590(2) 0.2990(2) 0.0232(6) Uani 1 1 d . . .
C27 C 0.4160(3) 0.1313(2) 0.2161(2) 0.0276(6) Uani 1 1 d . . .
H27 H 0.3993 0.0634 0.2107 0.033 Uiso 1 1 calc R . .
C28 C 0.4955(3) 0.2047(2) 0.1422(2) 0.0293(7) Uani 1 1 d . . .
H28 H 0.5348 0.1874 0.0854 0.035 Uiso 1 1 calc R . .
C29 C 0.5177(3) 0.3042(2) 0.1512(2) 0.0280(6) Uani 1 1 d . . .
H29 H 0.5714 0.3544 0.0988 0.034 Uiso 1 1 calc R . .
N30 N 0.3701(2) 0.39531(18) 0.37877(17) 0.0228(5) Uani 1 1 d . . .
C31 C 0.3367(2) 0.2942(2) 0.3859(2) 0.0226(6) Uani 1 1 d . . .
C32 C 0.2585(2) 0.2257(2) 0.4682(2) 0.0243(6) Uani 1 1 d . . .
C33 C 0.2134(3) 0.2634(2) 0.5468(2) 0.0271(6) Uani 1 1 d . . .
H33 H 0.1597 0.2195 0.6038 0.033 Uiso 1 1 calc R . .
C34 C 0.2481(3) 0.3650(3) 0.5403(2) 0.0295(7) Uani 1 1 d . . .
H34 H 0.2192 0.3917 0.5934 0.035 Uiso 1 1 calc R . .
C35 C 0.3257(3) 0.4289(3) 0.4558(2) 0.0274(6) Uani 1 1 d . . .
H35 H 0.3481 0.4993 0.4525 0.033 Uiso 1 1 calc R . .
C36 C 0.2746(2) 0.0871(2) 0.3821(2) 0.0243(6) Uani 1 1 d . . .
C37 C 0.2261(2) 0.1197(2) 0.4669(2) 0.0231(6) Uani 1 1 d . . .
N38 N 0.1494(2) 0.05812(19) 0.54370(18) 0.0259(5) Uani 1 1 d . . .
C39 C 0.1171(2) -0.0384(2) 0.5395(2) 0.0250(6) Uani 1 1 d . . .
C40 C 0.1639(2) -0.0703(2) 0.4551(2) 0.0258(6) Uani 1 1 d . . .
N41 N 0.2438(2) -0.00548(19) 0.37641(18) 0.0254(5) Uani 1 1 d . . .
C42 C 0.1273(2) -0.1689(2) 0.4529(2) 0.0285(6) Uani 1 1 d . . .
H42 H 0.1565 -0.1890 0.3962 0.034 Uiso 1 1 calc R . .
C43 C 0.0483(2) -0.2383(2) 0.5332(2) 0.0282(7) Uani 1 1 d . . .
C44 C 0.0017(2) -0.2066(2) 0.6181(2) 0.0282(6) Uani 1 1 d . . .
C45 C 0.0359(2) -0.1072(2) 0.6193(2) 0.0283(6) Uani 1 1 d . . .
H45 H 0.0039 -0.0855 0.6750 0.034 Uiso 1 1 calc R . .
C46 C 0.0154(3) -0.3429(3) 0.5342(3) 0.0348(7) Uani 1 1 d . . .
H46 H 0.0456 -0.3649 0.4786 0.042 Uiso 1 1 calc R . .
C47 C -0.0591(3) -0.4111(3) 0.6148(3) 0.0403(8) Uani 1 1 d . . .
H47 H -0.0800 -0.4805 0.6148 0.048 Uiso 1 1 calc R . .
C48 C -0.1054(3) -0.3794(3) 0.6982(3) 0.0387(8) Uani 1 1 d . . .
H48 H -0.1566 -0.4281 0.7539 0.046 Uiso 1 1 calc R . .
C49 C -0.0779(3) -0.2807(3) 0.6998(3) 0.0348(7) Uani 1 1 d . . .
H49 H -0.1118 -0.2601 0.7559 0.042 Uiso 1 1 calc R . .
C50 C 0.5496(8) -0.0774(4) 0.0599(4) 0.097(2) Uani 1 1 d . . .
H50 H 0.5843 -0.1314 0.1009 0.116 Uiso 1 1 calc R . .
C51 C 0.4358(8) -0.0752(4) 0.0818(4) 0.093(2) Uani 1 1 d . . .
H51 H 0.3903 -0.1268 0.1391 0.112 Uiso 1 1 calc R . .
C52 C 0.3847(7) 0.0013(4) 0.0217(4) 0.094(2) Uani 1 1 d D . .
C53 C 0.2731(10) 0.0021(10) 0.0469(11) 0.100(4) Uani 0.50 1 d PD . .
H53A H 0.2418 -0.0580 0.1071 0.150 Uiso 0.50 1 calc PR . .
H53B H 0.2467 -0.0074 -0.0041 0.150 Uiso 0.50 1 calc PR . .
H53C H 0.2477 0.0721 0.0566 0.150 Uiso 0.50 1 calc PR . .
C54 C -0.0635(8) 0.6551(8) 0.1853(8) 0.190(5) Uani 1 1 d D . .
H54A H -0.1275 0.6420 0.1648 0.285 Uiso 1 1 calc R A 1
H54B H -0.0652 0.5988 0.2468 0.285 Uiso 1 1 calc R A 1
H54C H 0.0078 0.6519 0.1362 0.285 Uiso 1 1 calc R A 1
C55A C -0.0714(10) 0.7594(7) 0.1970(9) 0.114(5) Uiso 0.50 1 d PGD B 1
C56A C 0.0065(8) 0.8022(8) 0.2262(7) 0.091(3) Uiso 0.50 1 d PG B 1
H56A H 0.0591 0.7556 0.2529 0.109 Uiso 0.50 1 calc PR B 1
C57A C 0.0073(9) 0.9130(8) 0.2162(9) 0.127(5) Uiso 0.50 1 d PG B 1
H57A H 0.0605 0.9422 0.2361 0.152 Uiso 0.50 1 calc PR B 1
C58A C -0.0697(13) 0.9811(7) 0.1770(11) 0.186(11) Uiso 0.50 1 d PG B 1
H58A H -0.0691 1.0568 0.1702 0.223 Uiso 0.50 1 calc PR B 1
C59A C -0.1475(11) 0.9384(11) 0.1479(10) 0.169(8) Uiso 0.50 1 d PG B 1
H59A H -0.2002 0.9849 0.1211 0.203 Uiso 0.50 1 calc PR B 1
C60A C -0.1484(9) 0.8275(11) 0.1579(9) 0.124(5) Uiso 0.50 1 d PG B 1
H60A H -0.2016 0.7983 0.1379 0.149 Uiso 0.50 1 calc PR B 1
C55B C -0.1165(15) 0.7685(11) 0.1663(14) 0.126(5) Uiso 0.50 1 d PD B 2
H55A H -0.1368 0.7872 0.1056 0.151 Uiso 0.50 1 calc PR B 2
H55B H -0.1873 0.7648 0.2193 0.151 Uiso 0.50 1 calc PR B 2
C56B C -0.0399(13) 0.8580(10) 0.1588(13) 0.128(5) Uiso 0.50 1 d PD B 2
H56B H -0.0192 0.8385 0.2195 0.153 Uiso 0.50 1 calc PR B 2
H56C H 0.0309 0.8611 0.1059 0.153 Uiso 0.50 1 calc PR B 2
C57B C -0.0872(19) 0.9680(11) 0.141(2) 0.191(9) Uiso 0.50 1 d PD B 2
H57B H -0.1555 0.9670 0.1954 0.229 Uiso 0.50 1 calc PR B 2
H57C H -0.1107 0.9875 0.0816 0.229 Uiso 0.50 1 calc PR B 2
C58B C 0.0008(14) 1.0575(12) 0.1294(15) 0.148(6) Uiso 0.50 1 d PD B 2
H58B H 0.0231 1.0424 0.1890 0.177 Uiso 0.50 1 calc PR B 2
H58C H 0.0696 1.0617 0.0745 0.177 Uiso 0.50 1 calc PR B 2
C59B C -0.0659(17) 1.1625(13) 0.1104(16) 0.174(8) Uiso 0.50 1 d PD B 2
H59B H -0.0175 1.2251 0.0997 0.262 Uiso 0.50 1 calc PR B 2
H59C H -0.1327 1.1565 0.1663 0.262 Uiso 0.50 1 calc PR B 2
H59D H -0.0901 1.1733 0.0531 0.262 Uiso 0.50 1 calc PR B 2
C61 C 0.6467(10) 0.1109(10) 0.3498(8) 0.089(3) Uiso 0.50 1 d PD . .
H61A H 0.6741 0.1779 0.3540 0.134 Uiso 0.50 1 calc PR . .
H61B H 0.6142 0.1297 0.2960 0.134 Uiso 0.50 1 calc PR . .
H61C H 0.7100 0.0621 0.3390 0.134 Uiso 0.50 1 calc PR . .
C62 C 0.5580(4) 0.0544(6) 0.4417(4) 0.076(3) Uani 0.50 1 d PGD . .
C63 C 0.5153(5) 0.0774(5) 0.5279(5) 0.0475(18) Uiso 0.50 1 d PG . .
H63 H 0.5418 0.1409 0.5343 0.057 Uiso 0.50 1 calc PR . .
C64 C 0.4337(6) 0.0074(6) 0.6046(4) 0.068(3) Uiso 0.50 1 d PG . .
H64 H 0.4045 0.0231 0.6635 0.082 Uiso 0.50 1 calc PR . .
C65 C 0.3949(6) -0.0856(6) 0.5952(5) 0.078(4) Uiso 0.50 1 d PG . .
H65 H 0.3392 -0.1334 0.6477 0.094 Uiso 0.50 1 calc PR . .
C66 C 0.4376(7) -0.1086(6) 0.5090(7) 0.100(4) Uiso 0.50 1 d PG . .
H66 H 0.4110 -0.1722 0.5026 0.120 Uiso 0.50 1 calc PR . .
C67 C 0.5191(6) -0.0386(7) 0.4323(5) 0.083(3) Uiso 0.50 1 d PG . .
H67 H 0.5483 -0.0543 0.3734 0.099 Uiso 0.50 1 calc PR . .

loop_
_atom_site_aniso_label
_atom_site_aniso_U_11
_atom_site_aniso_U_22
_atom_site_aniso_U_33
_atom_site_aniso_U_23
_atom_site_aniso_U_13
_atom_site_aniso_U_12
Fe1 0.0232(2) 0.0249(2) 0.0170(2) -0.00486(16) -0.00608(16) 0.00078(16)
B2 0.0291(18) 0.043(2) 0.029(2) -0.0118(16) -0.0081(15) 0.0083(16)
N3 0.0244(12) 0.0391(14) 0.0224(13) -0.0075(11) -0.0056(11) 0.0012(11)
N4 0.0257(12) 0.0287(12) 0.0204(13) -0.0052(10) -0.0074(10) -0.0011(10)
C5 0.0329(16) 0.0286(15) 0.0257(16) -0.0038(12) -0.0102(13) -0.0003(13)
C6 0.0376(17) 0.0367(17) 0.0284(17) -0.0004(14) -0.0072(14) -0.0074(15)
C7 0.0295(16) 0.049(2) 0.0276(17) -0.0096(15) -0.0026(14) -0.0051(15)
N8 0.0277(13) 0.0358(14) 0.0257(14) -0.0086(11) -0.0096(11) 0.0074(11)
N9 0.0278(12) 0.0281(12) 0.0234(13) -0.0078(10) -0.0076(11) 0.0038(10)
C10 0.0364(17) 0.0332(16) 0.0219(16) -0.0064(13) -0.0119(13) 0.0099(14)
C11 0.0409(18) 0.0441(18) 0.0284(18) -0.0127(15) -0.0178(15) 0.0162(15)
C12 0.0316(16) 0.0411(18) 0.0368(19) -0.0104(15) -0.0169(15) 0.0109(14)
B13 0.0281(17) 0.0320(17) 0.0274(18) -0.0106(14) -0.0090(15) 0.0026(15)
N14 0.0286(12) 0.0257(12) 0.0216(13) -0.0060(10) -0.0075(10) 0.0002(10)
N15 0.0259(12) 0.0283(12) 0.0218(13) -0.0054(10) -0.0083(10) 0.0007(10)
C16 0.0318(16) 0.0350(16) 0.0310(17) -0.0088(14) -0.0135(14) -0.0011(14)
C17 0.0401(18) 0.0333(16) 0.039(2) -0.0101(15) -0.0151(16) -0.0088(15)
C18 0.0412(18) 0.0271(15) 0.0275(16) -0.0086(13) -0.0135(14) -0.0011(14)
N19 0.0256(12) 0.0281(12) 0.0253(13) -0.0094(10) -0.0085(11) 0.0044(10)
N20 0.0218(11) 0.0276(12) 0.0183(12) -0.0067(10) -0.0042(10) -0.0008(10)
C21 0.0240(14) 0.0363(16) 0.0199(15) -0.0092(12) -0.0032(12) -0.0035(13)
C22 0.0248(14) 0.0450(18) 0.0217(15) -0.0096(13) -0.0075(12) 0.0010(14)
C23 0.0281(15) 0.0378(17) 0.0280(17) -0.0067(13) -0.0114(13) 0.0055(13)
N24 0.0247(12) 0.0278(12) 0.0151(12) -0.0040(10) -0.0047(10) 0.0022(10)
C25 0.0229(13) 0.0251(13) 0.0175(14) -0.0050(11) -0.0057(11) 0.0052(11)
C26 0.0223(13) 0.0248(13) 0.0204(14) -0.0064(11) -0.0054(11) 0.0051(11)
C27 0.0316(15) 0.0279(14) 0.0222(15) -0.0096(12) -0.0056(13) 0.0056(13)
C28 0.0319(16) 0.0326(15) 0.0198(15) -0.0096(12) -0.0025(13) 0.0070(13)
C29 0.0279(15) 0.0319(15) 0.0192(15) -0.0046(12) -0.0038(12) -0.0002(13)
N30 0.0264(12) 0.0226(11) 0.0196(12) -0.0066(9) -0.0080(10) 0.0031(10)
C31 0.0219(13) 0.0268(14) 0.0194(14) -0.0065(11) -0.0084(11) 0.0049(11)
C32 0.0232(13) 0.0277(14) 0.0211(15) -0.0060(12) -0.0080(12) 0.0048(12)
C33 0.0278(15) 0.0321(15) 0.0189(15) -0.0071(12) -0.0045(12) 0.0004(13)
C34 0.0320(16) 0.0379(16) 0.0205(15) -0.0131(13) -0.0069(13) 0.0028(14)
C35 0.0307(15) 0.0330(15) 0.0216(15) -0.0124(12) -0.0084(13) 0.0014(13)
C36 0.0236(14) 0.0253(14) 0.0217(15) -0.0063(11) -0.0064(12) 0.0066(12)
C37 0.0231(13) 0.0251(13) 0.0187(14) -0.0038(11) -0.0074(11) 0.0057(11)
N38 0.0257(12) 0.0273(12) 0.0211(13) -0.0062(10) -0.0042(10) 0.0043(10)
C39 0.0232(13) 0.0254(14) 0.0246(15) -0.0073(12) -0.0067(12) 0.0062(12)
C40 0.0234(14) 0.0260(14) 0.0255(15) -0.0067(12) -0.0066(12) 0.0059(12)
N41 0.0245(12) 0.0256(12) 0.0233(13) -0.0072(10) -0.0045(10) 0.0048(10)
C42 0.0241(14) 0.0315(15) 0.0297(17) -0.0100(13) -0.0082(13) 0.0049(12)
C43 0.0210(13) 0.0301(15) 0.0328(17) -0.0075(13) -0.0104(13) 0.0035(12)
C44 0.0237(14) 0.0281(14) 0.0292(17) -0.0046(12) -0.0085(13) 0.0040(12)
C45 0.0250(14) 0.0322(15) 0.0233(15) -0.0057(12) -0.0051(12) 0.0049(13)
C46 0.0288(16) 0.0375(17) 0.040(2) -0.0135(15) -0.0123(15) 0.0014(14)
C47 0.0313(17) 0.0373(18) 0.049(2) -0.0064(16) -0.0132(16) -0.0075(15)
C48 0.0240(15) 0.0405(18) 0.042(2) -0.0023(15) -0.0056(14) -0.0070(14)
C49 0.0226(14) 0.0403(18) 0.0339(18) -0.0043(14) -0.0054(13) -0.0015(14)
C50 0.190(8) 0.039(2) 0.046(3) -0.008(2) -0.020(4) 0.007(4)
C51 0.190(7) 0.036(2) 0.031(3) -0.0009(19) -0.008(4) -0.010(4)
C52 0.169(7) 0.047(3) 0.057(3) -0.015(2) -0.019(4) -0.002(4)
C53 0.080(8) 0.088(8) 0.125(12) -0.007(8) -0.049(8) -0.004(7)
C54 0.132(8) 0.205(12) 0.186(11) -0.031(9) -0.011(8) -0.019(8)
C62 0.053(6) 0.115(9) 0.073(7) -0.026(7) -0.051(6) 0.046(6)

loop_
_atom_type_symbol
_atom_type_description
_atom_type_scat_dispersion_real
_atom_type_scat_dispersion_imag
_atom_type_scat_source
C C 0.0033 0.0016 'International Tables Vol C Tables 4.2.6.8 and 6.1.1.4'
H H 0.0000 0.0000 'International Tables Vol C Tables 4.2.6.8 and 6.1.1.4'
B B 0.0013 0.0007 'International Tables Vol C Tables 4.2.6.8 and 6.1.1.4'
N N 0.0061 0.0033 'International Tables Vol C Tables 4.2.6.8 and 6.1.1.4'
Fe Fe 0.3463 0.8444 'International Tables Vol C Tables 4.2.6.8 and 6.1.1.4'

loop_
_geom_angle_atom_site_label_1
_geom_angle_atom_site_label_2
_geom_angle_atom_site_label_3
_geom_angle
_geom_angle_site_symmetry_1
_geom_angle_site_symmetry_3
N30 Fe1 N24 81.84(10) . .
N30 Fe1 N15 94.27(10) . .
N24 Fe1 N15 176.04(10) . .
N30 Fe1 N20 93.26(9) . .
N24 Fe1 N20 88.84(10) . .
N15 Fe1 N20 90.65(10) . .
N30 Fe1 N9 88.24(10) . .
N24 Fe1 N9 92.66(10) . .
N15 Fe1 N9 87.95(10) . .
N20 Fe1 N9 178.02(10) . .
N30 Fe1 N4 178.61(10) . .
N24 Fe1 N4 97.02(10) . .
N15 Fe1 N4 86.88(10) . .
N20 Fe1 N4 87.51(9) . .
N9 Fe1 N4 91.02(10) . .
N3 B2 N8 107.7(3) . .
N3 B2 H2A 110.2 . .
N8 B2 H2A 110.2 . .
N3 B2 H2B 110.2 . .
N8 B2 H2B 110.2 . .
H2A B2 H2B 108.5 . .
C7 N3 N4 109.6(3) . .
C7 N3 B2 128.2(3) . .
N4 N3 B2 122.2(2) . .
C5 N4 N3 106.0(2) . .
C5 N4 Fe1 126.5(2) . .
N3 N4 Fe1 125.87(18) . .
N4 C5 C6 110.9(3) . .
N4 C5 H5 124.6 . .
C6 C5 H5 124.6 . .
C7 C6 C5 104.5(3) . .
C7 C6 H6 127.8 . .
C5 C6 H6 127.8 . .
N3 C7 C6 109.1(3) . .
N3 C7 H7 125.5 . .
C6 C7 H7 125.5 . .
C12 N8 N9 109.7(3) . .
C12 N8 B2 126.9(3) . .
N9 N8 B2 123.0(2) . .
C10 N9 N8 105.8(2) . .
C10 N9 Fe1 128.1(2) . .
N8 N9 Fe1 124.74(19) . .
N9 C10 C11 110.5(3) . .
N9 C10 H10 124.7 . .
C11 C10 H10 124.7 . .
C12 C11 C10 105.0(3) . .
C12 C11 H11 127.5 . .
C10 C11 H11 127.5 . .
N8 C12 C11 109.0(3) . .
N8 C12 H12 125.5 . .
C11 C12 H12 125.5 . .
N19 B13 N14 108.8(3) . .
N19 B13 H13A 109.9 . .
N14 B13 H13A 109.9 . .
N19 B13 H13B 109.9 . .
N14 B13 H13B 109.9 . .
H13A B13 H13B 108.3 . .
C18 N14 N15 109.9(2) . .
C18 N14 B13 127.3(3) . .
N15 N14 B13 122.9(2) . .
C16 N15 N14 106.0(2) . .
C16 N15 Fe1 127.5(2) . .
N14 N15 Fe1 126.42(18) . .
N15 C16 C17 110.8(3) . .
N15 C16 H16 124.6 . .
C17 C16 H16 124.6 . .
C18 C17 C16 105.1(3) . .
C18 C17 H17 127.5 . .
C16 C17 H17 127.5 . .
N14 C18 C17 108.3(3) . .
N14 C18 H18 125.9 . .
C17 C18 H18 125.9 . .
C23 N19 N20 109.3(2) . .
C23 N19 B13 126.3(3) . .
N20 N19 B13 124.1(2) . .
C21 N20 N19 106.2(2) . .
C21 N20 Fe1 128.5(2) . .
N19 N20 Fe1 124.27(18) . .
N20 C21 C22 110.6(3) . .
N20 C21 H21 124.7 . .
C22 C21 H21 124.7 . .
C23 C22 C21 104.5(3) . .
C23 C22 H22 127.7 . .
C21 C22 H22 127.7 . .
N19 C23 C22 109.4(3) . .
N19 C23 H23 125.3 . .
C22 C23 H23 125.3 . .
C29 N24 C25 116.9(2) . .
C29 N24 Fe1 129.3(2) . .
C25 N24 Fe1 113.73(19) . .
N24 C25 C26 123.6(3) . .
N24 C25 C31 115.1(2) . .
C26 C25 C31 121.3(3) . .
C25 C26 C27 117.9(3) . .
C25 C26 C36 118.9(3) . .
C27 C26 C36 123.2(3) . .
C28 C27 C26 118.6(3) . .
C28 C27 H27 120.7 . .
C26 C27 H27 120.7 . .
C27 C28 C29 119.7(3) . .
C27 C28 H28 120.2 . .
C29 C28 H28 120.2 . .
N24 C29 C28 123.3(3) . .
N24 C29 H29 118.4 . .
C28 C29 H29 118.4 . .
C35 N30 C31 117.2(2) . .
C35 N30 Fe1 128.7(2) . .
C31 N30 Fe1 114.01(19) . .
N30 C31 C32 123.2(3) . .
N30 C31 C25 115.3(2) . .
C32 C31 C25 121.4(3) . .
C33 C32 C31 118.2(3) . .
C33 C32 C37 123.2(3) . .
C31 C32 C37 118.6(3) . .
C34 C33 C32 118.7(3) . .
C34 C33 H33 120.7 . .
C32 C33 H33 120.7 . .
C33 C34 C35 120.0(3) . .
C33 C34 H34 120.0 . .
C35 C34 H34 120.0 . .
N30 C35 C34 122.7(3) . .
N30 C35 H35 118.7 . .
C34 C35 H35 118.7 . .
N41 C36 C37 122.0(3) . .
N41 C36 C26 118.5(3) . .
C37 C36 C26 119.5(2) . .
N38 C37 C36 122.1(3) . .
N38 C37 C32 117.7(3) . .
C36 C37 C32 120.1(2) . .
C37 N38 C39 116.8(3) . .
N38 C39 C45 119.2(3) . .
N38 C39 C40 121.2(3) . .
C45 C39 C40 119.6(3) . .
N41 C40 C42 119.4(3) . .
N41 C40 C39 121.0(3) . .
C42 C40 C39 119.6(3) . .
C36 N41 C40 116.9(3) . .
C40 C42 C43 120.7(3) . .
C40 C42 H42 119.6 . .
C43 C42 H42 119.6 . .
C42 C43 C46 121.4(3) . .
C42 C43 C44 119.7(3) . .
C46 C43 C44 118.9(3) . .
C45 C44 C49 122.2(3) . .
C45 C44 C43 119.6(3) . .
C49 C44 C43 118.2(3) . .
C44 C45 C39 120.8(3) . .
C44 C45 H45 119.6 . .
C39 C45 H45 119.6 . .
C47 C46 C43 120.3(3) . .
C47 C46 H46 119.8 . .
C43 C46 H46 119.8 . .
C46 C47 C48 120.6(3) . .
C46 C47 H47 119.7 . .
C48 C47 H47 119.7 . .
C49 C48 C47 120.9(3) . .
C49 C48 H48 119.5 . .
C47 C48 H48 119.5 . .
C48 C49 C44 120.9(3) . .
C48 C49 H49 119.5 . .
C44 C49 H49 119.5 . .
C51 C50 C52 119.7(7) . 2_655
C51 C50 H50 120.1 . .
C52 C50 H50 120.1 2_655 .
C50 C51 C52 120.5(6) . .
C50 C51 H51 119.7 . .
C52 C51 H51 119.7 . .
C53 C52 C50 121.7(9) . 2_655
C53 C52 C51 118.5(8) . .
C50 C52 C51 119.8(7) 2_655 .
C52 C53 H53A 109.5 . .
C52 C53 H53B 109.5 . .
H53A C53 H53B 109.5 . .
C52 C53 H53C 109.5 . .
H53A C53 H53C 109.5 . .
H53B C53 H53C 109.5 . .
C55A C54 H54A 109.5 . .
C55B C54 H54A 78.9 . .
C55A C54 H54B 109.5 . .
C55B C54 H54B 129.5 . .
H54A C54 H54B 109.5 . .
C55A C54 H54C 109.5 . .
C55B C54 H54C 114.1 . .
H54A C54 H54C 109.5 . .
H54B C54 H54C 109.5 . .
C56A C55A C60A 120.0 . .
C56A C55A C54 123.6(9) . .
C60A C55A C54 115.0(9) . .
C55A C56A C57A 120.0 . .
C55A C56A H56A 120.0 . .
C57A C56A H56A 120.0 . .
C56A C57A C58A 120.0 . .
C56A C57A H57A 120.0 . .
C58A C57A H57A 120.0 . .
C59A C58A C57A 120.0 . .
C59A C58A H58A 120.0 . .
C57A C58A H58A 120.0 . .
C58A C59A C60A 120.0 . .
C58A C59A H59A 120.0 . .
C60A C59A H59A 120.0 . .
C59A C60A C55A 120.0 . .
C59A C60A H60A 120.0 . .
C55A C60A H60A 120.0 . .
C56B C55B C54 113.6(12) . .
C56B C55B H55A 108.8 . .
C54 C55B H55A 108.8 . .
C56B C55B H55B 108.8 . .
C54 C55B H55B 108.8 . .
H55A C55B H55B 107.7 . .
C57B C56B C55B 115.5(13) . .
C57B C56B H56B 108.4 . .
C55B C56B H56B 108.4 . .
C57B C56B H56C 108.4 . .
C55B C56B H56C 108.4 . .
H56B C56B H56C 107.5 . .
C56B C57B C58B 112.0(15) . .
C56B C57B H57B 109.2 . .
C58B C57B H57B 109.2 . .
C56B C57B H57C 109.2 . .
C58B C57B H57C 109.2 . .
H57B C57B H57C 107.9 . .
C59B C58B C57B 102.4(12) . .
C59B C58B H58B 111.3 . .
C57B C58B H58B 111.3 . .
C59B C58B H58C 111.3 . .
C57B C58B H58C 111.3 . .
H58B C58B H58C 109.2 . .
C58B C59B H59B 109.5 . .
C58B C59B H59C 109.5 . .
H59B C59B H59C 109.5 . .
C58B C59B H59D 109.5 . .
H59B C59B H59D 109.5 . .
H59C C59B H59D 109.5 . .
C62 C61 H61A 109.5 . .
C62 C61 H61B 109.5 . .
H61A C61 H61B 109.5 . .
C62 C61 H61C 109.5 . .
H61A C61 H61C 109.5 . .
H61B C61 H61C 109.5 . .
C63 C62 C67 120.0 . .
C63 C62 C61 132.1(7) . .
C67 C62 C61 107.9(7) . .
C64 C63 C62 120.0 . .
C64 C63 H63 120.0 . .
C62 C63 H63 120.0 . .
C63 C64 C65 120.0 . .
C63 C64 H64 120.0 . .
C65 C64 H64 120.0 . .
C66 C65 C64 120.0 . .
C66 C65 H65 120.0 . .
C64 C65 H65 120.0 . .
C65 C66 C67 120.0 . .
C65 C66 H66 120.0 . .
C67 C66 H66 120.0 . .
C66 C67 C62 120.0 . .
C66 C67 H67 120.0 . .
C62 C67 H67 120.0 . .

loop_
_geom_bond_atom_site_label_1
_geom_bond_atom_site_label_2
_geom_bond_distance
_geom_bond_site_symmetry_2
Fe1 N30 1.982(2) .
Fe1 N24 1.991(2) .
Fe1 N15 1.996(2) .
Fe1 N20 2.008(2) .
Fe1 N9 2.012(2) .
Fe1 N4 2.017(2) .
B2 N3 1.546(4) .
B2 N8 1.553(5) .
B2 H2A 0.9900 .
B2 H2B 0.9900 .
N3 C7 1.340(4) .
N3 N4 1.368(3) .
N4 C5 1.339(4) .
C5 C6 1.392(4) .
C5 H5 0.9500 .
C6 C7 1.374(5) .
C6 H6 0.9500 .
C7 H7 0.9500 .
N8 C12 1.344(4) .
N8 N9 1.364(3) .
N9 C10 1.348(4) .
C10 C11 1.388(4) .
C10 H10 0.9500 .
C11 C12 1.367(5) .
C11 H11 0.9500 .
C12 H12 0.9500 .
B13 N19 1.544(4) .
B13 N14 1.550(4) .
B13 H13A 0.9900 .
B13 H13B 0.9900 .
N14 C18 1.347(4) .
N14 N15 1.366(3) .
N15 C16 1.339(4) .
C16 C17 1.385(5) .
C16 H16 0.9500 .
C17 C18 1.376(5) .
C17 H17 0.9500 .
C18 H18 0.9500 .
N19 C23 1.344(4) .
N19 N20 1.363(3) .
N20 C21 1.345(4) .
C21 C22 1.390(4) .
C21 H21 0.9500 .
C22 C23 1.370(5) .
C22 H22 0.9500 .
C23 H23 0.9500 .
N24 C29 1.331(4) .
N24 C25 1.361(4) .
C25 C26 1.396(4) .
C25 C31 1.444(4) .
C26 C27 1.400(4) .
C26 C36 1.469(4) .
C27 C28 1.378(4) .
C27 H27 0.9500 .
C28 C29 1.392(4) .
C28 H28 0.9500 .
C29 H29 0.9500 .
N30 C35 1.341(4) .
N30 C31 1.358(4) .
C31 C32 1.400(4) .
C32 C33 1.395(4) .
C32 C37 1.463(4) .
C33 C34 1.372(4) .
C33 H33 0.9500 .
C34 C35 1.393(4) .
C34 H34 0.9500 .
C35 H35 0.9500 .
C36 N41 1.318(4) .
C36 C37 1.443(4) .
C37 N38 1.317(4) .
N38 C39 1.363(4) .
C39 C45 1.401(4) .
C39 C40 1.432(4) .
C40 N41 1.366(4) .
C40 C42 1.394(4) .
C42 C43 1.395(4) .
C42 H42 0.9500 .
C43 C46 1.432(4) .
C43 C44 1.437(5) .
C44 C45 1.388(4) .
C44 C49 1.434(4) .
C45 H45 0.9500 .
C46 C47 1.364(5) .
C46 H46 0.9500 .
C47 C48 1.417(5) .
C47 H47 0.9500 .
C48 C49 1.353(5) .
C48 H48 0.9500 .
C49 H49 0.9500 .
C50 C51 1.347(9) .
C50 C52 1.373(8) 2_655
C50 H50 0.9500 .
C51 C52 1.378(9) .
C51 H51 0.9500 .
C52 C53 1.318(11) .
C53 H53A 0.9800 .
C53 H53B 0.9800 .
C53 H53C 0.9800 .
C54 C55A 1.411(11) .
C54 C55B 1.540(13) .
C54 H54A 0.9800 .
C54 H54B 0.9800 .
C54 H54C 0.9800 .
C55A C56A 1.3900 .
C55A C60A 1.3900 .
C56A C57A 1.3900 .
C56A H56A 0.9500 .
C57A C58A 1.3900 .
C57A H57A 0.9500 .
C58A C59A 1.3900 .
C58A H58A 0.9500 .
C59A C60A 1.3900 .
C59A H59A 0.9500 .
C60A H60A 0.9500 .
C55B C56B 1.499(14) .
C55B H55A 0.9900 .
C55B H55B 0.9900 .
C56B C57B 1.472(15) .
C56B H56B 0.9900 .
C56B H56C 0.9900 .
C57B C58B 1.574(16) .
C57B H57B 0.9900 .
C57B H57C 0.9900 .
C58B C59B 1.531(15) .
C58B H58B 0.9900 .
C58B H58C 0.9900 .
C59B H59B 0.9800 .
C59B H59C 0.9800 .
C59B H59D 0.9800 .
C61 C62 1.492(11) .
C61 H61A 0.9800 .
C61 H61B 0.9800 .
C61 H61C 0.9800 .
C62 C63 1.3900 .
C62 C67 1.3900 .
C63 C64 1.3900 .
C63 H63 0.9500 .
C64 C65 1.3900 .
C64 H64 0.9500 .
C65 C66 1.3900 .
C65 H65 0.9500 .
C66 C67 1.3900 .
C66 H66 0.9500 .
C67 H67 0.9500 .
